data_7718413
loop_
_publ_author_name
'Baranov, Andrey Yu'
'Doronina, Evgeniya P.'
'Bagryanskaya, Irina Yu'
'Metlina, Daria A.'
'Rakhmanova, Mariana I.'
'Taydakov, Ilya V.'
'Artem'ev, Alexander V.'

_publ_section_title
;
 Brightly emissive octahedral Cu<sub>4</sub>X<sub>4</sub> clusters showing
 polymorphic-dependent and mechanochromic phosphorescence.
;
_journal_issue 17
_journal_name_full 'Dalton transactions (Cambridge, England : 2003)'
_journal_page_first 7014
_journal_page_last 7022
_journal_paper_doi 10.1039/d5dt00103j
_journal_volume 54
_journal_year 2025
_chemical_formula_moiety 'C26 H44 Br4 Cu4 N2 P2'
_chemical_formula_sum 'C26 H44 Br4 Cu4 N2 P2'
_chemical_formula_weight 1020.37
_chemical_name_systematic
;
 copper bromide complex with bis(t-butyl)(2-pyridyl)phosphine (polymorph 2)
;
_space_group_crystal_system monoclinic
_space_group_IT_number 14
_space_group_name_Hall '-P 2yn'
_space_group_name_H-M_alt 'P 1 21/n 1'
_atom_sites_solution_hydrogens geom
_audit_creation_method SHELXL-2018/3
_audit_update_record
;
2025-01-14 deposited with the CCDC.	2025-03-25 downloaded from the CCDC.
;
_cell_angle_alpha 90
_cell_angle_beta 96.236(2)
_cell_angle_gamma 90
_cell_formula_units_Z 2
_cell_length_a 10.4818(4)
_cell_length_b 13.7042(5)
_cell_length_c 13.0297(4)
_cell_measurement_reflns_used 4339
_cell_measurement_temperature 296(2)
_cell_measurement_theta_max 27.15
_cell_measurement_theta_min 2.64
_cell_volume 1860.57(11)
_computing_cell_refinement 'Bruker SAINT'
_computing_data_collection 'Bruker APEX2'
_computing_data_reduction 'Bruker SAINT'
_computing_molecular_graphics 'Bruker SHELXTL'
_computing_publication_material 'Bruker SHELXTL'
_computing_structure_refinement 'SHELXL-2018/3 (Sheldrick, 2018)'
_computing_structure_solution 'SHELXT 2014/5 (Sheldrick, 2014)'
_diffrn_ambient_temperature 296(2)
_diffrn_measured_fraction_theta_full 0.998
_diffrn_measured_fraction_theta_max 0.995
_diffrn_measurement_device_type 'Bruker APEX-II CCD'
_diffrn_measurement_method '\f and \w scans'
_diffrn_radiation_type MoK\a
_diffrn_radiation_wavelength 0.71073
_diffrn_reflns_av_R_equivalents 0.0525
_diffrn_reflns_av_unetI/netI 0.0525
_diffrn_reflns_Laue_measured_fraction_full 0.998
_diffrn_reflns_Laue_measured_fraction_max 0.995
_diffrn_reflns_limit_h_max 13
_diffrn_reflns_limit_h_min -12
_diffrn_reflns_limit_k_max 17
_diffrn_reflns_limit_k_min -16
_diffrn_reflns_limit_l_max 14
_diffrn_reflns_limit_l_min -16
_diffrn_reflns_number 14589
_diffrn_reflns_point_group_measured_fraction_full 0.998
_diffrn_reflns_point_group_measured_fraction_max 0.995
_diffrn_reflns_theta_full 25.242
_diffrn_reflns_theta_max 27.527
_diffrn_reflns_theta_min 2.973
_diffrn_source 'sealed tube'
_exptl_absorpt_coefficient_mu 6.654
_exptl_absorpt_correction_T_max 0.8621
_exptl_absorpt_correction_T_min 0.6736
_exptl_absorpt_correction_type multi-scan
_exptl_absorpt_process_details SADABS
_exptl_crystal_colour colourless
_exptl_crystal_density_diffrn 1.821
_exptl_crystal_density_method 'not measured'
_exptl_crystal_description prism
_exptl_crystal_F_000 1000
_exptl_crystal_size_max 0.200
_exptl_crystal_size_mid 0.150
_exptl_crystal_size_min 0.100
_refine_diff_density_max 0.763
_refine_diff_density_min -1.035
_refine_diff_density_rms 0.089
_refine_ls_extinction_method none
_refine_ls_goodness_of_fit_ref 1.009
_refine_ls_hydrogen_treatment constr
_refine_ls_matrix_type full
_refine_ls_number_parameters 178
_refine_ls_number_reflns 4269
_refine_ls_number_restraints 0
_refine_ls_restrained_S_all 1.009
_refine_ls_R_factor_all 0.0598
_refine_ls_R_factor_gt 0.0345
_refine_ls_shift/su_max 0.007
_refine_ls_shift/su_mean 0.001
_refine_ls_structure_factor_coef Fsqd
_refine_ls_weighting_details 'w=1/[\s^2^(Fo^2^)+(0.0280P)^2^+1.4734P] where P=(Fo^2^+2Fc^2^)/3'
_refine_ls_weighting_scheme calc
_refine_ls_wR_factor_gt 0.0777
_refine_ls_wR_factor_ref 0.0874
_reflns_Friedel_coverage 0.000
_reflns_number_gt 3041
_reflns_number_total 4269
_reflns_threshold_expression 'I > 2\s(I)'
_cod_data_source_file d5dt00103j2.cif
_cod_data_source_block 2a_mra4a
_cod_depositor_comments 'Adding full bibliography for 7718408--7718415.cif.'
_cod_original_sg_symbol_H-M 'P 21/n'
_cod_database_code 7718413
_shelx_shelxl_version_number 2018/3
_shelx_space_group_comment
;
The symmetry employed for this shelxl refinement is uniquely defined
by the following loop, which should always be used as a source of
symmetry information in preference to the above space-group names.
They are only intended as comments.
;
_shelx_estimated_absorpt_t_min 0.350
_shelx_estimated_absorpt_t_max 0.556

loop_
_space_group_symop_operation_xyz
'x, y, z'
'-x+1/2, y+1/2, -z+1/2'
'-x, -y, -z'
'x-1/2, -y-1/2, z-1/2'

loop_
_atom_site_label
_atom_site_type_symbol
_atom_site_fract_x
_atom_site_fract_y
_atom_site_fract_z
_atom_site_U_iso_or_equiv
_atom_site_adp_type
_atom_site_occupancy
_atom_site_site_symmetry_order
_atom_site_calc_flag
_atom_site_refinement_flags_posn
_atom_site_refinement_flags_adp
_atom_site_refinement_flags_occupancy
_atom_site_disorder_assembly
_atom_site_disorder_group
Br1 Br 0.80197(3) 0.59002(3) 0.52226(3) 0.04723(12) Uani 1 1 d . . . . .
Br2 Br 0.44771(4) 0.59362(3) 0.39529(3) 0.04131(11) Uani 1 1 d . . . . .
Cu1 Cu 0.59712(5) 0.59542(4) 0.59130(4) 0.05176(15) Uani 1 1 d . . . . .
Cu2 Cu 0.64122(5) 0.47077(5) 0.44276(5) 0.0685(2) Uani 1 1 d . . . . .
P1 P 0.47377(9) 0.30773(7) 0.29175(7) 0.0390(2) Uani 1 1 d . . . . .
N1 N 0.7144(3) 0.3795(2) 0.3471(2) 0.0410(7) Uani 1 1 d . . . . .
C13 C 0.6475(4) 0.3157(3) 0.2833(3) 0.0453(9) Uani 1 1 d . . . . .
C1 C 0.7100(5) 0.2610(4) 0.2142(4) 0.0781(16) Uani 1 1 d . . . . .
H4 H 0.663499 0.219059 0.168143 0.094 Uiso 1 1 calc R U . . .
C2 C 0.8397(5) 0.2691(4) 0.2141(5) 0.094(2) Uani 1 1 d . . . . .
H1 H 0.881597 0.232608 0.167669 0.112 Uiso 1 1 calc R U . . .
C3 C 0.9087(5) 0.3307(4) 0.2821(4) 0.0764(15) Uani 1 1 d . . . . .
H2 H 0.997470 0.335349 0.284515 0.092 Uiso 1 1 calc R U . . .
C4 C 0.8421(4) 0.3849(3) 0.3461(3) 0.0533(10) Uani 1 1 d . . . . .
H3 H 0.887639 0.427940 0.391533 0.064 Uiso 1 1 calc R U . . .
C5 C 0.3973(4) 0.3431(4) 0.1597(3) 0.0610(12) Uani 1 1 d . . . . .
C6 C 0.4058(7) 0.2686(5) 0.0723(4) 0.123(3) Uani 1 1 d . . . . .
H6 H 0.494186 0.257927 0.062480 0.184 Uiso 1 1 calc R U . . .
H7 H 0.360747 0.293296 0.009531 0.184 Uiso 1 1 calc R U . . .
H5 H 0.367749 0.208100 0.090237 0.184 Uiso 1 1 calc R U . . .
C7 C 0.4610(6) 0.4383(5) 0.1348(4) 0.0978(19) Uani 1 1 d . . . . .
H9 H 0.456406 0.483459 0.190589 0.147 Uiso 1 1 calc R U . . .
H10 H 0.417614 0.465321 0.072528 0.147 Uiso 1 1 calc R U . . .
H8 H 0.549252 0.426399 0.125482 0.147 Uiso 1 1 calc R U . . .
C8 C 0.2545(5) 0.3615(4) 0.1691(4) 0.0805(16) Uani 1 1 d . . . . .
H13 H 0.246279 0.407119 0.223913 0.121 Uiso 1 1 calc R U . . .
H12 H 0.213741 0.301162 0.183930 0.121 Uiso 1 1 calc R U . . .
H11 H 0.214173 0.387750 0.105343 0.121 Uiso 1 1 calc R U . . .
C9 C 0.4471(5) 0.1765(3) 0.3260(4) 0.0609(12) Uani 1 1 d . . . . .
C10 C 0.5276(7) 0.1620(4) 0.4302(5) 0.113(3) Uani 1 1 d . . . . .
H16 H 0.505782 0.211223 0.477722 0.169 Uiso 1 1 calc R U . . .
H15 H 0.617006 0.166933 0.421150 0.169 Uiso 1 1 calc R U . . .
H14 H 0.510344 0.098654 0.457029 0.169 Uiso 1 1 calc R U . . .
C11 C 0.3067(5) 0.1651(4) 0.3441(5) 0.0936(18) Uani 1 1 d . . . . .
H19 H 0.284425 0.214381 0.391370 0.140 Uiso 1 1 calc R U . . .
H17 H 0.293709 0.101733 0.372600 0.140 Uiso 1 1 calc R U . . .
H18 H 0.253585 0.171953 0.279697 0.140 Uiso 1 1 calc R U . . .
C12 C 0.4826(9) 0.0964(4) 0.2529(7) 0.137(3) Uani 1 1 d . . . . .
H20 H 0.572726 0.099782 0.245958 0.205 Uiso 1 1 calc R U . . .
H22 H 0.434667 0.105254 0.186425 0.205 Uiso 1 1 calc R U . . .
H21 H 0.462663 0.033857 0.280171 0.205 Uiso 1 1 calc R U . . .

loop_
_atom_site_aniso_label
_atom_site_aniso_U_11
_atom_site_aniso_U_22
_atom_site_aniso_U_33
_atom_site_aniso_U_23
_atom_site_aniso_U_13
_atom_site_aniso_U_12
Br1 0.03056(19) 0.0579(3) 0.0545(2) -0.01200(18) 0.01031(17) -0.01384(17)
Br2 0.0399(2) 0.0391(2) 0.0450(2) 0.00913(15) 0.00546(16) -0.00104(16)
Cu1 0.0418(3) 0.0544(3) 0.0623(3) -0.0258(2) 0.0203(2) -0.0088(2)
Cu2 0.0488(3) 0.0830(4) 0.0780(4) -0.0481(3) 0.0258(3) -0.0217(3)
P1 0.0338(5) 0.0399(6) 0.0427(5) -0.0155(4) 0.0008(4) 0.0008(4)
N1 0.0337(16) 0.0449(19) 0.0455(17) -0.0110(14) 0.0093(14) -0.0023(13)
C13 0.039(2) 0.046(2) 0.051(2) -0.0172(18) 0.0074(18) 0.0037(17)
C1 0.054(3) 0.086(4) 0.097(4) -0.053(3) 0.020(3) 0.001(3)
C2 0.059(3) 0.097(4) 0.131(5) -0.057(4) 0.039(3) 0.013(3)
C3 0.042(2) 0.082(4) 0.109(4) -0.029(3) 0.024(3) 0.003(2)
C4 0.038(2) 0.064(3) 0.059(3) -0.012(2) 0.0082(19) -0.0035(19)
C5 0.062(3) 0.080(3) 0.041(2) -0.017(2) 0.002(2) 0.016(2)
C6 0.142(6) 0.160(7) 0.060(3) -0.054(4) -0.023(4) 0.064(5)
C7 0.103(5) 0.122(5) 0.067(3) 0.033(3) 0.006(3) -0.008(4)
C8 0.057(3) 0.104(4) 0.076(3) -0.006(3) -0.014(3) 0.022(3)
C9 0.062(3) 0.039(2) 0.079(3) -0.022(2) -0.003(2) -0.004(2)
C10 0.131(6) 0.067(4) 0.126(5) 0.035(4) -0.050(5) -0.014(4)
C11 0.075(4) 0.069(4) 0.136(5) 0.006(3) 0.010(4) -0.028(3)
C12 0.196(9) 0.055(4) 0.170(7) -0.048(4) 0.071(7) -0.015(4)

loop_
_atom_type_symbol
_atom_type_description
_atom_type_scat_dispersion_real
_atom_type_scat_dispersion_imag
_atom_type_scat_source
C C 0.0033 0.0016 'International Tables Vol C Tables 4.2.6.8 and 6.1.1.4'
H H 0.0000 0.0000 'International Tables Vol C Tables 4.2.6.8 and 6.1.1.4'
N N 0.0061 0.0033 'International Tables Vol C Tables 4.2.6.8 and 6.1.1.4'
P P 0.1023 0.0942 'International Tables Vol C Tables 4.2.6.8 and 6.1.1.4'
Cu Cu 0.3201 1.2651 'International Tables Vol C Tables 4.2.6.8 and 6.1.1.4'
Br Br -0.2901 2.4595 'International Tables Vol C Tables 4.2.6.8 and 6.1.1.4'

loop_
_geom_angle_atom_site_label_1
_geom_angle_atom_site_label_2
_geom_angle_atom_site_label_3
_geom_angle
_geom_angle_site_symmetry_1
_geom_angle_site_symmetry_3
_geom_angle_publ_flag
Cu1 Br1 Cu2 65.595(18) . . ?
Cu2 Br2 Cu1 61.528(18) 3_666 3_666 ?
Cu2 Br2 Cu2 85.80(2) 3_666 . ?
Cu1 Br2 Cu2 60.004(18) 3_666 . ?
Cu2 Br2 Cu1 58.442(17) 3_666 . ?
Cu1 Br2 Cu1 91.926(17) 3_666 . ?
Cu2 Br2 Cu1 57.658(16) . . ?
P1 Cu1 Br1 130.83(3) 3_666 . ?
P1 Cu1 Br2 117.89(4) 3_666 3_666 ?
Br1 Cu1 Br2 99.56(2) . 3_666 ?
P1 Cu1 Cu2 86.53(3) 3_666 3_666 ?
Br1 Cu1 Cu2 141.87(2) . 3_666 ?
Br2 Cu1 Cu2 60.28(2) 3_666 3_666 ?
P1 Cu1 Cu2 170.36(3) 3_666 . ?
Br1 Cu1 Cu2 58.527(17) . . ?
Br2 Cu1 Cu2 57.624(19) 3_666 . ?
Cu2 Cu1 Cu2 83.89(2) 3_666 . ?
P1 Cu1 Br2 115.49(3) 3_666 . ?
Br1 Cu1 Br2 95.18(2) . . ?
Br2 Cu1 Br2 88.074(17) 3_666 . ?
Cu2 Cu1 Br2 55.254(19) 3_666 . ?
Cu2 Cu1 Br2 57.574(19) . . ?
N1 Cu2 Br1 112.71(9) . . ?
N1 Cu2 Br2 120.23(10) . 3_666 ?
Br1 Cu2 Br2 100.02(2) . 3_666 ?
N1 Cu2 Cu1 95.79(9) . 3_666 ?
Br1 Cu2 Cu1 151.31(3) . 3_666 ?
Br2 Cu2 Cu1 66.31(2) 3_666 3_666 ?
N1 Cu2 Br2 126.30(9) . . ?
Br1 Cu2 Br2 98.39(3) . . ?
Br2 Cu2 Br2 94.20(2) 3_666 . ?
Cu1 Cu2 Br2 59.721(19) 3_666 . ?
N1 Cu2 Cu1 167.07(9) . . ?
Br1 Cu2 Cu1 55.877(17) . . ?
Br2 Cu2 Cu1 60.848(19) 3_666 . ?
Cu1 Cu2 Cu1 96.11(2) 3_666 . ?
Br2 Cu2 Cu1 64.77(2) . . ?
C13 P1 C5 104.8(2) . . ?
C13 P1 C9 104.2(2) . . ?
C5 P1 C9 113.8(2) . . ?
C13 P1 Cu1 114.51(12) . 3_666 ?
C5 P1 Cu1 109.54(14) . 3_666 ?
C9 P1 Cu1 109.91(16) . 3_666 ?
C4 N1 C13 118.8(3) . . ?
C4 N1 Cu2 115.2(3) . . ?
C13 N1 Cu2 126.0(2) . . ?
N1 C13 C1 119.9(4) . . ?
N1 C13 P1 116.9(3) . . ?
C1 C13 P1 123.1(3) . . ?
C2 C1 C13 119.8(4) . . ?
C2 C1 H4 120.1 . . ?
C13 C1 H4 120.1 . . ?
C1 C2 C3 120.2(4) . . ?
C1 C2 H1 119.9 . . ?
C3 C2 H1 119.9 . . ?
C4 C3 C2 117.5(4) . . ?
C4 C3 H2 121.3 . . ?
C2 C3 H2 121.3 . . ?
N1 C4 C3 123.6(4) . . ?
N1 C4 H3 118.2 . . ?
C3 C4 H3 118.2 . . ?
C7 C5 C8 109.3(5) . . ?
C7 C5 C6 110.5(5) . . ?
C8 C5 C6 107.7(4) . . ?
C7 C5 P1 105.3(3) . . ?
C8 C5 P1 106.9(3) . . ?
C6 C5 P1 116.9(4) . . ?
C5 C6 H6 109.5 . . ?
C5 C6 H7 109.5 . . ?
H6 C6 H7 109.5 . . ?
C5 C6 H5 109.5 . . ?
H6 C6 H5 109.5 . . ?
H7 C6 H5 109.5 . . ?
C5 C7 H9 109.5 . . ?
C5 C7 H10 109.5 . . ?
H9 C7 H10 109.5 . . ?
C5 C7 H8 109.5 . . ?
H9 C7 H8 109.5 . . ?
H10 C7 H8 109.5 . . ?
C5 C8 H13 109.5 . . ?
C5 C8 H12 109.5 . . ?
H13 C8 H12 109.5 . . ?
C5 C8 H11 109.5 . . ?
H13 C8 H11 109.5 . . ?
H12 C8 H11 109.5 . . ?
C12 C9 C11 109.1(5) . . ?
C12 C9 C10 108.2(5) . . ?
C11 C9 C10 107.3(5) . . ?
C12 C9 P1 119.1(4) . . ?
C11 C9 P1 107.8(3) . . ?
C10 C9 P1 104.7(3) . . ?
C9 C10 H16 109.5 . . ?
C9 C10 H15 109.5 . . ?
H16 C10 H15 109.5 . . ?
C9 C10 H14 109.5 . . ?
H16 C10 H14 109.5 . . ?
H15 C10 H14 109.5 . . ?
C9 C11 H19 109.5 . . ?
C9 C11 H17 109.5 . . ?
H19 C11 H17 109.5 . . ?
C9 C11 H18 109.5 . . ?
H19 C11 H18 109.5 . . ?
H17 C11 H18 109.5 . . ?
C9 C12 H20 109.5 . . ?
C9 C12 H22 109.5 . . ?
H20 C12 H22 109.5 . . ?
C9 C12 H21 109.5 . . ?
H20 C12 H21 109.5 . . ?
H22 C12 H21 109.5 . . ?

loop_
_geom_bond_atom_site_label_1
_geom_bond_atom_site_label_2
_geom_bond_distance
_geom_bond_site_symmetry_2
_geom_bond_publ_flag
Br1 Cu1 2.4175(6) . ?
Br1 Cu2 2.4906(6) . ?
Br2 Cu2 2.5550(7) 3_666 ?
Br2 Cu1 2.6420(6) 3_666 ?
Br2 Cu2 2.6569(8) . ?
Br2 Cu1 2.8473(6) . ?
Cu1 P1 2.2094(10) 3_666 ?
Cu1 Cu2 2.6496(7) 3_666 ?
Cu1 Cu2 2.6593(7) . ?
Cu2 N1 1.978(3) . ?
P1 C13 1.840(4) . ?
P1 C5 1.882(4) . ?
P1 C9 1.881(5) . ?
N1 C4 1.342(5) . ?
N1 C13 1.349(5) . ?
C13 C1 1.389(5) . ?
C1 C2 1.365(7) . ?
C1 H4 0.9300 . ?
C2 C3 1.372(7) . ?
C2 H1 0.9300 . ?
C3 C4 1.364(6) . ?
C3 H2 0.9300 . ?
C4 H3 0.9300 . ?
C5 C7 1.516(7) . ?
C5 C8 1.536(7) . ?
C5 C6 1.539(6) . ?
C6 H6 0.9600 . ?
C6 H7 0.9600 . ?
C6 H5 0.9600 . ?
C7 H9 0.9600 . ?
C7 H10 0.9600 . ?
C7 H8 0.9600 . ?
C8 H13 0.9600 . ?
C8 H12 0.9600 . ?
C8 H11 0.9600 . ?
C9 C12 1.527(7) . ?
C9 C11 1.523(7) . ?
C9 C10 1.531(7) . ?
C10 H16 0.9600 . ?
C10 H15 0.9600 . ?
C10 H14 0.9600 . ?
C11 H19 0.9600 . ?
C11 H17 0.9600 . ?
C11 H18 0.9600 . ?
C12 H20 0.9600 . ?
C12 H22 0.9600 . ?
C12 H21 0.9600 . ?

loop_
_geom_torsion_atom_site_label_1
_geom_torsion_atom_site_label_2
_geom_torsion_atom_site_label_3
_geom_torsion_atom_site_label_4
_geom_torsion
_geom_torsion_site_symmetry_1
_geom_torsion_site_symmetry_2
_geom_torsion_site_symmetry_3
_geom_torsion_site_symmetry_4
_geom_torsion_publ_flag
C4 N1 C13 C1 -3.6(6) . . . . ?
Cu2 N1 C13 C1 175.0(4) . . . . ?
C4 N1 C13 P1 177.5(3) . . . . ?
Cu2 N1 C13 P1 -3.9(5) . . . . ?
C5 P1 C13 N1 119.3(3) . . . . ?
C9 P1 C13 N1 -120.9(3) . . . . ?
Cu1 P1 C13 N1 -0.8(4) 3_666 . . . ?
C5 P1 C13 C1 -59.6(5) . . . . ?
C9 P1 C13 C1 60.3(5) . . . . ?
Cu1 P1 C13 C1 -179.6(4) 3_666 . . . ?
N1 C13 C1 C2 2.8(8) . . . . ?
P1 C13 C1 C2 -178.4(5) . . . . ?
C13 C1 C2 C3 0.2(10) . . . . ?
C1 C2 C3 C4 -2.2(9) . . . . ?
C13 N1 C4 C3 1.6(7) . . . . ?
Cu2 N1 C4 C3 -177.2(4) . . . . ?
C2 C3 C4 N1 1.3(8) . . . . ?
C13 P1 C5 C7 -50.5(4) . . . . ?
C9 P1 C5 C7 -163.7(4) . . . . ?
Cu1 P1 C5 C7 72.8(4) 3_666 . . . ?
C13 P1 C5 C8 -166.8(3) . . . . ?
C9 P1 C5 C8 80.1(4) . . . . ?
Cu1 P1 C5 C8 -43.4(4) 3_666 . . . ?
C13 P1 C5 C6 72.6(5) . . . . ?
C9 P1 C5 C6 -40.6(5) . . . . ?
Cu1 P1 C5 C6 -164.1(4) 3_666 . . . ?
C13 P1 C9 C12 -60.0(5) . . . . ?
C5 P1 C9 C12 53.6(6) . . . . ?
Cu1 P1 C9 C12 176.9(5) 3_666 . . . ?
C13 P1 C9 C11 175.1(3) . . . . ?
C5 P1 C9 C11 -71.4(4) . . . . ?
Cu1 P1 C9 C11 51.9(4) 3_666 . . . ?
C13 P1 C9 C10 61.0(4) . . . . ?
C5 P1 C9 C10 174.6(4) . . . . ?
Cu1 P1 C9 C10 -62.1(4) 3_666 . . . ?
